data_4114305
loop_
_publ_author_name
'Masaaki Ichinohe'
'Masafumi Toyoshima'
'Rei Kinjo'
'Akira Sekiguchi'

_publ_section_title
;
 Tetrasilatetrahedranide: A Silicon Cage Anion
;
_journal_name_full 'Journal of the American Chemical Society'
_journal_page_first 13328
_journal_page_last 13329
_journal_paper_doi 10.1021/ja0305050
_journal_volume 125
_journal_year 2003
_chemical_formula_sum 'C59.5 H153 K O6 Si19'
_chemical_formula_weight 1537.61
_chemical_name_systematic
; 
 (18-crown-6)potassium tris{bis[bis(trimethylsilyl)methyl](methyl)silyl}
 tetrasilatetrahedranide
;
_space_group_IT_number 15
_symmetry_cell_setting monoclinic
_symmetry_space_group_name_Hall '-C 2yc'
_symmetry_space_group_name_H-M 'C 1 2/c 1'
_atom_sites_solution_hydrogens geom
_atom_sites_solution_primary direct
_atom_sites_solution_secondary difmap
_audit_creation_method SHELXL-97
_cell_angle_alpha 90.00
_cell_angle_beta 121.573(2)
_cell_angle_gamma 90.00
_cell_formula_units_Z 8
_cell_length_a 46.3770(18)
_cell_length_b 16.8430(3)
_cell_length_c 28.7790(11)
_cell_measurement_reflns_used 96893
_cell_measurement_temperature 120
_cell_measurement_theta_max 27.95
_cell_measurement_theta_min 2.06
_cell_volume 19152.4(12)
_computing_cell_refinement 'HKL scalepack'
_computing_data_collection 'MacScience Xpress'
_computing_data_reduction Denzo
_computing_molecular_graphics ORTEP
_computing_publication_material CIFTAB
_computing_structure_refinement 'SHELXL-97 (Sheldrick, 1997)'
_computing_structure_solution 'SHELXS-97 (Sheldrick, 1990)'
_diffrn_ambient_temperature 120
_diffrn_measured_fraction_theta_full 0.988
_diffrn_measured_fraction_theta_max 0.988
_diffrn_measurement_device_type 'MacScience DIP2030 Image plate'
_diffrn_radiation_monochromator graphite
_diffrn_radiation_source 'rotating anode'
_diffrn_radiation_type MoK\a
_diffrn_radiation_wavelength 0.71070
_diffrn_reflns_av_R_equivalents 0.0870
_diffrn_reflns_av_sigmaI/netI 0.0851
_diffrn_reflns_limit_h_max 60
_diffrn_reflns_limit_h_min 0
_diffrn_reflns_limit_k_max 22
_diffrn_reflns_limit_k_min 0
_diffrn_reflns_limit_l_max 32
_diffrn_reflns_limit_l_min -37
_diffrn_reflns_number 96893
_diffrn_reflns_theta_full 27.95
_diffrn_reflns_theta_max 27.95
_diffrn_reflns_theta_min 2.06
_exptl_absorpt_coefficient_mu 0.330
_exptl_absorpt_correction_type none
_exptl_crystal_colour Red
_exptl_crystal_density_diffrn 1.066
_exptl_crystal_description cubic
_exptl_crystal_F_000 6480
_exptl_crystal_size_max 0.4
_exptl_crystal_size_mid 0.4
_exptl_crystal_size_min 0.4
_refine_diff_density_max 0.804
_refine_diff_density_min -0.729
_refine_diff_density_rms 0.108
_refine_ls_extinction_coef 0.00196(10)
_refine_ls_extinction_expression Fc^*^=kFc[1+0.001xFc^2^\l^3^/sin(2\q)]^-1/4^
_refine_ls_extinction_method SHELXL
_refine_ls_goodness_of_fit_ref 0.994
_refine_ls_hydrogen_treatment mixed
_refine_ls_matrix_type full
_refine_ls_number_parameters 772
_refine_ls_number_reflns 22757
_refine_ls_number_restraints 0
_refine_ls_restrained_S_all 0.994
_refine_ls_R_factor_all 0.1146
_refine_ls_R_factor_gt 0.0667
_refine_ls_shift/su_max 0.194
_refine_ls_shift/su_mean 0.004
_refine_ls_structure_factor_coef Fsqd
_refine_ls_weighting_details 'calc w=1/[\s^2^(Fo^2^)+(0.1120P)^2^+0.0000P] where P=(Fo^2^+2Fc^2^)/3'
_refine_ls_weighting_scheme calc
_refine_ls_wR_factor_gt 0.1697
_refine_ls_wR_factor_ref 0.2004
_reflns_number_gt 13309
_reflns_number_total 22757
_reflns_threshold_expression >2sigma(I)
_cod_data_source_file ja0305050.cif
_cod_data_source_block shelxl
_cod_original_cell_volume 19152.4(11)
_cod_original_sg_symbol_H-M 'C 2/c'
_cod_database_code 4114305

loop_
_symmetry_equiv_pos_as_xyz
'x, y, z'
'-x, y, -z+1/2'
'x+1/2, y+1/2, z'
'-x+1/2, y+1/2, -z+1/2'
'-x, -y, -z'
'x, -y, z-1/2'
'-x+1/2, -y+1/2, -z'
'x+1/2, -y+1/2, z-1/2'

loop_
_atom_site_label
_atom_site_type_symbol
_atom_site_fract_x
_atom_site_fract_y
_atom_site_fract_z
_atom_site_U_iso_or_equiv
_atom_site_adp_type
_atom_site_occupancy
_atom_site_symmetry_multiplicity
_atom_site_calc_flag
_atom_site_refinement_flags
K1 K 0.09835(2) -0.21252(5) 0.69444(4) 0.0407(2) Uani 1 1 d .
Si1 Si 0.09030(3) 0.20894(5) 0.49505(4) 0.0353(2) Uani 1 1 d .
Si2 Si 0.13231(3) 0.30323(5) 0.51482(4) 0.0358(2) Uani 1 1 d .
Si3 Si 0.12196(3) 0.26043(5) 0.58144(4) 0.0315(2) Uani 1 1 d .
Si4 Si 0.15846(3) 0.18948(5) 0.56274(4) 0.0313(2) Uani 1 1 d .
Si5 Si 0.12535(2) 0.42201(5) 0.46815(4) 0.0291(2) Uani 1 1 d .
Si6 Si 0.15056(3) 0.59709(5) 0.46478(5) 0.0393(3) Uani 1 1 d .
Si7 Si 0.19885(3) 0.48230(6) 0.56103(4) 0.0358(2) Uani 1 1 d .
Si8 Si 0.13191(3) 0.35812(6) 0.36851(4) 0.0364(2) Uani 1 1 d .
Si9 Si 0.05846(3) 0.38220(8) 0.34654(5) 0.0516(3) Uani 1 1 d .
Si10 Si 0.12483(3) 0.30169(5) 0.66210(4) 0.0320(2) Uani 1 1 d .
Si11 Si 0.20486(3) 0.27579(6) 0.74573(5) 0.0427(3) Uani 1 1 d .
Si12 Si 0.15508(4) 0.24396(7) 0.78599(5) 0.0507(3) Uani 1 1 d .
Si13 Si 0.05803(3) 0.19235(6) 0.62022(5) 0.0429(3) Uani 1 1 d .
Si14 Si 0.05158(3) 0.37805(6) 0.62191(5) 0.0411(3) Uani 1 1 d .
Si15 Si 0.14686(2) 0.06559(5) 0.51532(4) 0.02696(19) Uani 1 1 d .
Si16 Si 0.18694(3) -0.06514(5) 0.48793(4) 0.0352(2) Uani 1 1 d .
Si17 Si 0.22839(3) 0.07474(6) 0.56535(5) 0.0401(3) Uani 1 1 d .
Si18 Si 0.07753(3) -0.04481(5) 0.47927(4) 0.0349(2) Uani 1 1 d .
Si19 Si 0.14364(3) -0.05794(5) 0.59813(4) 0.0335(2) Uani 1 1 d .
O1 O 0.15917(8) -0.27329(19) 0.70983(15) 0.0659(9) Uani 1 1 d .
O2 O 0.09790(10) -0.34284(17) 0.63344(15) 0.0658(9) Uani 1 1 d .
O3 O 0.03896(9) -0.2589(2) 0.60124(15) 0.0743(10) Uani 1 1 d .
O4 O 0.03841(10) -0.1471(2) 0.67327(18) 0.0846(12) Uani 1 1 d .
O5 O 0.10004(13) -0.07135(19) 0.74562(17) 0.0838(12) Uani 1 1 d .
O6 O 0.16046(10) -0.1536(2) 0.77794(13) 0.0730(10) Uani 1 1 d .
C1 C 0.09718(10) 0.4763(2) 0.48702(15) 0.0357(8) Uani 1 1 d .
H1A H 0.0779 0.4440 0.4780 0.054 Uiso 1 1 calc R
H1B H 0.0897 0.5254 0.4672 0.054 Uiso 1 1 calc R
H1C H 0.1096 0.4872 0.5255 0.054 Uiso 1 1 calc R
C2 C 0.16280(9) 0.49076(16) 0.48786(14) 0.0291(7) Uani 1 1 d .
H2 H 0.1723 0.4713 0.4665 0.035 Uiso 1 1 calc R
C3 C 0.18334(12) 0.6448(2) 0.45443(19) 0.0519(11) Uani 1 1 d .
H3A H 0.2051 0.6404 0.4873 0.078 Uiso 1 1 calc R
H3B H 0.1779 0.6999 0.4455 0.078 Uiso 1 1 calc R
H3C H 0.1838 0.6187 0.4252 0.078 Uiso 1 1 calc R
C4 C 0.14633(13) 0.6589(2) 0.51551(19) 0.0550(12) Uani 1 1 d .
H4A H 0.1667 0.6546 0.5508 0.082 Uiso 1 1 calc R
H4B H 0.1275 0.6403 0.5175 0.082 Uiso 1 1 calc R
H4C H 0.1427 0.7135 0.5041 0.082 Uiso 1 1 calc R
C5 C 0.10974(12) 0.6110(2) 0.39813(19) 0.0557(12) Uani 1 1 d .
H5A H 0.0916 0.5877 0.4003 0.084 Uiso 1 1 calc R
H5B H 0.1113 0.5857 0.3696 0.084 Uiso 1 1 calc R
H5C H 0.1055 0.6666 0.3904 0.084 Uiso 1 1 calc R
C6 C 0.18361(11) 0.4923(2) 0.60932(17) 0.0461(9) Uani 1 1 d .
H6A H 0.1721 0.5422 0.6032 0.069 Uiso 1 1 calc R
H6B H 0.2026 0.4903 0.6461 0.069 Uiso 1 1 calc R
H6C H 0.1683 0.4497 0.6034 0.069 Uiso 1 1 calc R
C7 C 0.23191(12) 0.5618(2) 0.58129(19) 0.0555(11) Uani 1 1 d .
H7A H 0.2216 0.6131 0.5760 0.083 Uiso 1 1 calc R
H7B H 0.2417 0.5575 0.5592 0.083 Uiso 1 1 calc R
H7C H 0.2492 0.5554 0.6190 0.083 Uiso 1 1 calc R
C8 C 0.22156(10) 0.3854(2) 0.57323(17) 0.0459(9) Uani 1 1 d .
H8A H 0.2293 0.3802 0.5483 0.069 Uiso 1 1 calc R
H8B H 0.2064 0.3425 0.5676 0.069 Uiso 1 1 calc R
H8C H 0.2406 0.3837 0.6100 0.069 Uiso 1 1 calc R
C9 C 0.10453(10) 0.4019(3) 0.39211(17) 0.0479(10) Uani 1 1 d .
H9 H 0.1045 0.4567 0.3806 0.057 Uiso 1 1 calc R
C10 C 0.17216(10) 0.3129(2) 0.42441(17) 0.0450(9) Uani 1 1 d .
H10A H 0.1843 0.3512 0.4529 0.067 Uiso 1 1 calc R
H10B H 0.1859 0.2968 0.4101 0.067 Uiso 1 1 calc R
H10C H 0.1670 0.2674 0.4389 0.067 Uiso 1 1 calc R
C11 C 0.14223(13) 0.4384(3) 0.3342(2) 0.0697(15) Uani 1 1 d .
H11A H 0.1524 0.4825 0.3586 0.105 Uiso 1 1 calc R
H11B H 0.1218 0.4556 0.3019 0.105 Uiso 1 1 calc R
H11C H 0.1577 0.4181 0.3245 0.105 Uiso 1 1 calc R
C12 C 0.11237(13) 0.2749(4) 0.3183(3) 0.100(2) Uani 1 1 d .
H12A H 0.1282 0.2559 0.3090 0.105 Uiso 1 1 calc R
H12B H 0.0923 0.2936 0.2860 0.105 Uiso 1 1 calc R
H12C H 0.1065 0.2325 0.3341 0.105 Uiso 1 1 calc R
C13 C 0.03146(12) 0.4325(4) 0.3680(2) 0.0746(15) Uani 1 1 d .
H13A H 0.0081 0.4195 0.3428 0.112 Uiso 1 1 calc R
H13B H 0.0345 0.4889 0.3683 0.112 Uiso 1 1 calc R
H13C H 0.0379 0.4149 0.4039 0.112 Uiso 1 1 calc R
C14 C 0.04702(14) 0.2742(4) 0.3396(3) 0.094(2) Uani 1 1 d .
H14A H 0.0230 0.2684 0.3157 0.141 Uiso 1 1 calc R
H14B H 0.0538 0.2529 0.3748 0.141 Uiso 1 1 calc R
H14C H 0.0584 0.2462 0.3248 0.141 Uiso 1 1 calc R
C15 C 0.04615(14) 0.4254(5) 0.2785(2) 0.110(3) Uani 1 1 d .
H15A H 0.0224 0.4166 0.2532 0.165 Uiso 1 1 calc R
H15B H 0.0590 0.4003 0.2651 0.165 Uiso 1 1 calc R
H15C H 0.0507 0.4814 0.2823 0.165 Uiso 1 1 calc R
C16 C 0.13695(10) 0.40979(18) 0.67341(15) 0.0360(8) Uani 1 1 d .
H16A H 0.1589 0.4163 0.6780 0.054 Uiso 1 1 calc R
H16B H 0.1376 0.4281 0.7055 0.054 Uiso 1 1 calc R
H16C H 0.1206 0.4400 0.6424 0.054 Uiso 1 1 calc R
C17 C 0.15997(10) 0.2468(2) 0.72475(16) 0.0402(9) Uani 1 1 d .
H17 H 0.1578 0.1913 0.7131 0.048 Uiso 1 1 calc R
C18 C 0.23354(13) 0.1881(3) 0.7784(2) 0.0668(14) Uani 1 1 d .
H18A H 0.2314 0.1690 0.8079 0.100 Uiso 1 1 calc R
H18B H 0.2565 0.2038 0.7921 0.100 Uiso 1 1 calc R
H18C H 0.2273 0.1468 0.7518 0.100 Uiso 1 1 calc R
C19 C 0.21168(10) 0.3056(2) 0.68981(16) 0.0429(9) Uani 1 1 d .
H19A H 0.2041 0.2639 0.6632 0.064 Uiso 1 1 calc R
H19B H 0.2353 0.3151 0.7046 0.064 Uiso 1 1 calc R
H19C H 0.1992 0.3532 0.6728 0.064 Uiso 1 1 calc R
C20 C 0.22079(13) 0.3609(3) 0.79419(19) 0.0636(13) Uani 1 1 d .
H20A H 0.2180 0.3495 0.8243 0.095 Uiso 1 1 calc R
H20B H 0.2082 0.4079 0.7758 0.095 Uiso 1 1 calc R
H20C H 0.2443 0.3693 0.8074 0.095 Uiso 1 1 calc R
C21 C 0.19372(15) 0.2098(3) 0.8503(2) 0.0729(16) Uani 1 1 d .
H21A H 0.2003 0.1584 0.8446 0.109 Uiso 1 1 calc R
H21B H 0.1889 0.2065 0.8789 0.109 Uiso 1 1 calc R
H21C H 0.2118 0.2468 0.8605 0.109 Uiso 1 1 calc R
C22 C 0.14350(13) 0.3434(3) 0.80013(19) 0.0627(13) Uani 1 1 d .
H22A H 0.1235 0.3626 0.7679 0.094 Uiso 1 1 calc R
H22B H 0.1618 0.3799 0.8105 0.094 Uiso 1 1 calc R
H22C H 0.1392 0.3389 0.8293 0.094 Uiso 1 1 calc R
C23 C 0.12238(17) 0.1705(3) 0.7774(2) 0.0850(18) Uani 1 1 d .
H23A H 0.1280 0.1190 0.7701 0.128 Uiso 1 1 calc R
H23B H 0.1006 0.1864 0.7475 0.128 Uiso 1 1 calc R
H23C H 0.1218 0.1684 0.8102 0.128 Uiso 1 1 calc R
C24 C 0.08088(10) 0.28957(19) 0.65226(16) 0.0374(8) Uani 1 1 d .
H24 H 0.0855 0.2868 0.6896 0.045 Uiso 1 1 calc R
C25 C 0.02800(11) 0.1974(2) 0.54451(19) 0.0521(11) Uani 1 1 d .
H25A H 0.0401 0.2137 0.5273 0.078 Uiso 1 1 calc R
H25B H 0.0104 0.2351 0.5363 0.078 Uiso 1 1 calc R
H25C H 0.0181 0.1461 0.5311 0.078 Uiso 1 1 calc R
C26 C 0.03206(13) 0.1611(2) 0.6504(2) 0.0612(13) Uani 1 1 d .
H26A H 0.0464 0.1576 0.6894 0.092 Uiso 1 1 calc R
H26B H 0.0220 0.1102 0.6360 0.092 Uiso 1 1 calc R
H26C H 0.0146 0.1995 0.6412 0.092 Uiso 1 1 calc R
C27 C 0.08785(12) 0.1082(2) 0.6327(2) 0.0511(11) Uani 1 1 d .
H27A H 0.1039 0.1034 0.6711 0.077 Uiso 1 1 calc R
H27B H 0.0996 0.1184 0.6140 0.077 Uiso 1 1 calc R
H27C H 0.0753 0.0596 0.6194 0.077 Uiso 1 1 calc R
C28 C 0.04799(10) 0.4120(2) 0.55722(17) 0.0468(9) Uani 1 1 d .
H28A H 0.0701 0.4231 0.5639 0.070 Uiso 1 1 calc R
H28B H 0.0344 0.4593 0.5445 0.070 Uiso 1 1 calc R
H28C H 0.0375 0.3711 0.5301 0.070 Uiso 1 1 calc R
C29 C 0.00743(12) 0.3578(3) 0.6057(2) 0.0629(13) Uani 1 1 d .
H29A H 0.0082 0.3404 0.6381 0.094 Uiso 1 1 calc R
H29B H -0.0027 0.3172 0.5784 0.094 Uiso 1 1 calc R
H29C H -0.0058 0.4055 0.5924 0.094 Uiso 1 1 calc R
C30 C 0.06544(12) 0.4629(2) 0.67167(19) 0.0521(11) Uani 1 1 d .
H30A H 0.0881 0.4782 0.6826 0.078 Uiso 1 1 calc R
H30B H 0.0649 0.4465 0.7032 0.078 Uiso 1 1 calc R
H30C H 0.0504 0.5071 0.6547 0.078 Uiso 1 1 calc R
C31 C 0.12979(9) 0.09097(19) 0.44121(14) 0.0336(7) Uani 1 1 d .
H31A H 0.1459 0.1234 0.4386 0.050 Uiso 1 1 calc R
H31B H 0.1089 0.1194 0.4267 0.050 Uiso 1 1 calc R
H31C H 0.1259 0.0430 0.4208 0.050 Uiso 1 1 calc R
C32 C 0.18896(9) 0.01111(18) 0.53758(14) 0.0313(7) Uani 1 1 d .
H32 H 0.1931 -0.0205 0.5691 0.038 Uiso 1 1 calc R
C33 C 0.21918(11) -0.1467(2) 0.52345(18) 0.0476(10) Uani 1 1 d .
H33A H 0.2414 -0.1239 0.5443 0.071 Uiso 1 1 calc R
H33B H 0.2183 -0.1825 0.4968 0.071 Uiso 1 1 calc R
H33C H 0.2143 -0.1752 0.5474 0.071 Uiso 1 1 calc R
C34 C 0.19362(12) -0.0178(2) 0.43525(18) 0.0535(11) Uani 1 1 d .
H34A H 0.2146 0.0109 0.4530 0.080 Uiso 1 1 calc R
H34B H 0.1753 0.0182 0.4134 0.080 Uiso 1 1 calc R
H34C H 0.1943 -0.0581 0.4123 0.080 Uiso 1 1 calc R
C35 C 0.14561(10) -0.1194(2) 0.44978(17) 0.0448(9) Uani 1 1 d .
H35A H 0.1463 -0.1567 0.4251 0.067 Uiso 1 1 calc R
H35B H 0.1276 -0.0821 0.4295 0.067 Uiso 1 1 calc R
H35C H 0.1418 -0.1473 0.4751 0.067 Uiso 1 1 calc R
C36 C 0.24412(11) 0.1075(3) 0.6365(2) 0.0618(13) Uani 1 1 d .
H36A H 0.2473 0.0620 0.6588 0.093 Uiso 1 1 calc R
H36B H 0.2279 0.1426 0.6368 0.093 Uiso 1 1 calc R
H36C H 0.2653 0.1349 0.6507 0.093 Uiso 1 1 calc R
C37 C 0.22235(11) 0.1628(2) 0.5218(2) 0.0519(11) Uani 1 1 d .
H37A H 0.2143 0.1456 0.4852 0.078 Uiso 1 1 calc R
H37B H 0.2435 0.1900 0.5360 0.078 Uiso 1 1 calc R
H37C H 0.2061 0.1980 0.5219 0.078 Uiso 1 1 calc R
C38 C 0.26593(10) 0.0190(2) 0.5721(2) 0.0560(12) Uani 1 1 d .
H38A H 0.2603 -0.0009 0.5371 0.084 Uiso 1 1 calc R
H38B H 0.2716 -0.0246 0.5969 0.084 Uiso 1 1 calc R
H38C H 0.2850 0.0542 0.5858 0.084 Uiso 1 1 calc R
C39 C 0.11939(9) 0.00024(17) 0.53255(14) 0.0294(7) Uani 1 1 d .
H39 H 0.1107 0.0423 0.5454 0.035 Uiso 1 1 calc R
C40 C 0.07636(10) -0.15658(19) 0.47571(18) 0.0436(9) Uani 1 1 d .
H40A H 0.0927 -0.1751 0.4674 0.065 Uiso 1 1 calc R
H40B H 0.0542 -0.1737 0.4478 0.065 Uiso 1 1 calc R
H40C H 0.0816 -0.1779 0.5102 0.065 Uiso 1 1 calc R
C41 C 0.06016(10) -0.0099(2) 0.40790(17) 0.0455(9) Uani 1 1 d .
H41A H 0.0757 -0.0232 0.3965 0.068 Uiso 1 1 calc R
H41B H 0.0571 0.0466 0.4063 0.068 Uiso 1 1 calc R
H41C H 0.0388 -0.0352 0.3842 0.068 Uiso 1 1 calc R
C42 C 0.04500(10) -0.0142(2) 0.49572(19) 0.0492(10) Uani 1 1 d .
H42A H 0.0522 -0.0302 0.5323 0.074 Uiso 1 1 calc R
H42B H 0.0238 -0.0391 0.4706 0.074 Uiso 1 1 calc R
H42C H 0.0423 0.0424 0.4927 0.074 Uiso 1 1 calc R
C43 C 0.11601(11) -0.0972(2) 0.62244(17) 0.0459(10) Uani 1 1 d .
H43A H 0.1296 -0.1262 0.6557 0.048 Uiso 1 1 calc R
H43B H 0.0992 -0.1318 0.5953 0.048 Uiso 1 1 calc R
H43C H 0.1051 -0.0537 0.6288 0.048 Uiso 1 1 calc R
C44 C 0.16613(11) -0.1491(2) 0.59623(17) 0.0438(9) Uani 1 1 d .
H44A H 0.1812 -0.1352 0.5840 0.066 Uiso 1 1 calc R
H44B H 0.1498 -0.1871 0.5716 0.066 Uiso 1 1 calc R
H44C H 0.1789 -0.1717 0.6321 0.066 Uiso 1 1 calc R
C45 C 0.17493(11) 0.0076(2) 0.65482(16) 0.0464(10) Uani 1 1 d .
H45A H 0.1901 0.0302 0.6452 0.070 Uiso 1 1 calc R
H45B H 0.1876 -0.0232 0.6876 0.070 Uiso 1 1 calc R
H45C H 0.1631 0.0494 0.6607 0.070 Uiso 1 1 calc R
C46 C 0.18720(13) -0.2611(4) 0.7627(2) 0.0835(19) Uani 1 1 d .
H46A H 0.2077 -0.2779 0.7642 0.100 Uiso 1 1 calc R
H46B H 0.1847 -0.2927 0.7886 0.100 Uiso 1 1 calc R
C47 C 0.18976(13) -0.1753(4) 0.7773(2) 0.088(2) Uani 1 1 d .
H47A H 0.2098 -0.1662 0.8129 0.106 Uiso 1 1 calc R
H47B H 0.1915 -0.1434 0.7508 0.106 Uiso 1 1 calc R
C48 C 0.1607(2) -0.0743(4) 0.7921(3) 0.103(3) Uani 1 1 d .
H48A H 0.1601 -0.0400 0.7645 0.124 Uiso 1 1 calc R
H48B H 0.1813 -0.0631 0.8266 0.124 Uiso 1 1 calc R
C49 C 0.1302(2) -0.0584(3) 0.7969(3) 0.092(2) Uani 1 1 d .
H49A H 0.1307 -0.0935 0.8241 0.110 Uiso 1 1 calc R
H49B H 0.1308 -0.0041 0.8086 0.110 Uiso 1 1 calc R
C50 C 0.0704(2) -0.0582(4) 0.7471(3) 0.114(3) Uani 1 1 d .
H50A H 0.0709 -0.0054 0.7609 0.137 Uiso 1 1 calc R
H50B H 0.0690 -0.0965 0.7710 0.137 Uiso 1 1 calc R
C51 C 0.0403(2) -0.0665(4) 0.6903(4) 0.121(3) Uani 1 1 d .
H51A H 0.0198 -0.0524 0.6896 0.145 Uiso 1 1 calc R
H51B H 0.0425 -0.0312 0.6657 0.145 Uiso 1 1 calc R
C52 C 0.01053(14) -0.1605(4) 0.6200(3) 0.102(2) Uani 1 1 d .
H52A H 0.0122 -0.1264 0.5944 0.123 Uiso 1 1 calc R
H52B H -0.0104 -0.1479 0.6185 0.123 Uiso 1 1 calc R
C53 C 0.01022(14) -0.2443(4) 0.6052(3) 0.102(2) Uani 1 1 d .
H53A H 0.0107 -0.2785 0.6327 0.123 Uiso 1 1 calc R
H53B H -0.0103 -0.2555 0.5705 0.123 Uiso 1 1 calc R
C54 C 0.03831(19) -0.3359(3) 0.5826(3) 0.099(2) Uani 1 1 d .
H54A H 0.0182 -0.3433 0.5468 0.119 Uiso 1 1 calc R
H54B H 0.0379 -0.3744 0.6073 0.119 Uiso 1 1 calc R
C55 C 0.06894(19) -0.3476(3) 0.5796(2) 0.087(2) Uani 1 1 d .
H55A H 0.0681 -0.3990 0.5638 0.104 Uiso 1 1 calc R
H55B H 0.0701 -0.3070 0.5567 0.104 Uiso 1 1 calc R
C56 C 0.12781(18) -0.3587(3) 0.6346(3) 0.0800(18) Uani 1 1 d .
H56A H 0.1305 -0.3210 0.6116 0.096 Uiso 1 1 calc R
H56B H 0.1269 -0.4116 0.6206 0.096 Uiso 1 1 calc R
C57 C 0.15616(16) -0.3529(3) 0.6898(3) 0.086(2) Uani 1 1 d .
H57A H 0.1531 -0.3894 0.7129 0.103 Uiso 1 1 calc R
H57B H 0.1768 -0.3675 0.6910 0.103 Uiso 1 1 calc R
C58 C 0.0000 0.3461(8) 0.7500 0.210(10) Uani 1 2 d S
H58 H 0.0051 0.3824 0.7809 0.220 Uiso 1 1 d R
C59 C -0.0276(4) 0.2928(12) 0.7366(6) 0.341(12) Uani 1 1 d .
H59A H -0.0460 0.3264 0.7316 0.409 Uiso 1 1 calc R
H59B H -0.0205 0.2624 0.7695 0.409 Uiso 1 1 calc R
C60 C -0.0452(4) 0.2275(8) 0.6858(4) 0.302(11) Uani 1 1 d .
H60A H -0.0648 0.2048 0.6836 0.452 Uiso 1 1 calc R
H60B H -0.0292 0.1863 0.6924 0.452 Uiso 1 1 calc R
H60C H -0.0516 0.2538 0.6521 0.452 Uiso 1 1 calc R

loop_
_atom_site_aniso_label
_atom_site_aniso_U_11
_atom_site_aniso_U_22
_atom_site_aniso_U_33
_atom_site_aniso_U_23
_atom_site_aniso_U_13
_atom_site_aniso_U_12
K1 0.0357(5) 0.0478(4) 0.0412(5) 0.0073(3) 0.0219(4) 0.0041(3)
Si1 0.0333(6) 0.0363(5) 0.0370(6) -0.0045(4) 0.0190(5) -0.0010(4)
Si2 0.0495(6) 0.0265(4) 0.0451(6) 0.0026(4) 0.0341(6) 0.0013(4)
Si3 0.0379(6) 0.0307(4) 0.0332(5) -0.0024(4) 0.0237(5) -0.0010(4)
Si4 0.0351(5) 0.0245(4) 0.0362(5) -0.0029(3) 0.0200(5) 0.0003(3)
Si5 0.0313(5) 0.0299(4) 0.0300(5) 0.0003(3) 0.0186(4) 0.0015(3)
Si6 0.0579(7) 0.0263(4) 0.0468(6) 0.0021(4) 0.0365(6) 0.0030(4)
Si7 0.0359(6) 0.0357(5) 0.0361(6) -0.0073(4) 0.0190(5) -0.0033(4)
Si8 0.0327(6) 0.0458(5) 0.0324(5) -0.0070(4) 0.0182(5) -0.0007(4)
Si9 0.0297(6) 0.0933(9) 0.0302(6) -0.0024(6) 0.0145(5) -0.0010(6)
Si10 0.0432(6) 0.0272(4) 0.0350(5) 0.0008(3) 0.0270(5) 0.0026(4)
Si11 0.0459(7) 0.0484(6) 0.0319(6) 0.0036(4) 0.0190(5) 0.0118(5)
Si12 0.0737(9) 0.0528(6) 0.0416(7) 0.0133(5) 0.0412(7) 0.0200(6)
Si13 0.0545(7) 0.0334(5) 0.0606(8) -0.0063(4) 0.0439(7) -0.0058(4)
Si14 0.0448(7) 0.0363(5) 0.0531(7) -0.0015(4) 0.0330(6) 0.0043(4)
Si15 0.0293(5) 0.0246(4) 0.0283(5) -0.0015(3) 0.0160(4) -0.0002(3)
Si16 0.0364(6) 0.0316(4) 0.0398(6) -0.0042(4) 0.0215(5) 0.0034(4)
Si17 0.0318(6) 0.0311(5) 0.0563(7) -0.0042(4) 0.0223(5) -0.0013(4)
Si18 0.0323(5) 0.0288(4) 0.0434(6) -0.0033(4) 0.0197(5) -0.0028(4)
Si19 0.0418(6) 0.0284(4) 0.0340(5) 0.0009(4) 0.0223(5) -0.0013(4)
O1 0.053(2) 0.070(2) 0.081(3) 0.0344(18) 0.040(2) 0.0243(16)
O2 0.089(3) 0.0513(17) 0.077(3) 0.0008(16) 0.057(2) -0.0050(17)
O3 0.055(2) 0.076(2) 0.066(2) 0.0191(18) 0.0135(19) -0.0146(17)
O4 0.059(2) 0.105(3) 0.102(3) 0.051(2) 0.050(2) 0.040(2)
O5 0.140(4) 0.0559(19) 0.085(3) 0.0051(18) 0.079(3) 0.011(2)
O6 0.070(3) 0.092(2) 0.0422(19) -0.0068(17) 0.0189(18) -0.030(2)
C1 0.040(2) 0.0383(17) 0.036(2) 0.0029(14) 0.0251(18) 0.0077(14)
C2 0.0367(19) 0.0240(14) 0.0343(19) -0.0012(12) 0.0239(16) 0.0024(12)
C3 0.073(3) 0.0382(19) 0.060(3) -0.0008(18) 0.045(3) -0.0078(19)
C4 0.091(4) 0.0303(17) 0.065(3) 0.0032(17) 0.056(3) 0.0102(19)
C5 0.071(3) 0.053(2) 0.060(3) 0.017(2) 0.046(3) 0.017(2)
C6 0.055(3) 0.0426(19) 0.042(2) -0.0006(16) 0.026(2) -0.0023(17)
C7 0.051(3) 0.060(2) 0.055(3) -0.027(2) 0.028(2) -0.018(2)
C8 0.035(2) 0.051(2) 0.041(2) -0.0083(17) 0.0123(19) 0.0018(17)
C9 0.037(2) 0.074(3) 0.038(2) 0.0001(19) 0.0227(19) 0.0055(19)
C10 0.042(2) 0.0433(19) 0.054(3) 0.0077(17) 0.029(2) 0.0096(16)
C11 0.051(3) 0.106(4) 0.064(3) 0.040(3) 0.038(3) 0.024(3)
C12 0.047(3) 0.133(5) 0.113(5) -0.087(4) 0.038(3) -0.014(3)
C13 0.034(3) 0.136(5) 0.047(3) -0.004(3) 0.016(2) 0.009(3)
C14 0.061(4) 0.130(5) 0.098(5) -0.054(4) 0.048(4) -0.052(4)
C15 0.044(3) 0.240(8) 0.044(3) 0.048(4) 0.021(3) 0.036(4)
C16 0.044(2) 0.0291(15) 0.040(2) -0.0019(13) 0.0255(19) -0.0015(14)
C17 0.056(3) 0.0332(17) 0.041(2) 0.0050(14) 0.032(2) 0.0114(15)
C18 0.072(4) 0.079(3) 0.062(3) 0.030(3) 0.043(3) 0.041(3)
C19 0.036(2) 0.050(2) 0.039(2) -0.0014(16) 0.0174(19) -0.0014(16)
C20 0.054(3) 0.086(3) 0.044(3) -0.011(2) 0.021(2) 0.000(2)
C21 0.097(4) 0.089(3) 0.049(3) 0.030(3) 0.050(3) 0.039(3)
C22 0.082(4) 0.072(3) 0.046(3) 0.004(2) 0.042(3) 0.030(3)
C23 0.126(6) 0.086(4) 0.073(4) 0.019(3) 0.072(4) -0.007(4)
C24 0.049(2) 0.0366(17) 0.040(2) 0.0008(14) 0.0323(19) 0.0024(15)
C25 0.053(3) 0.051(2) 0.067(3) -0.016(2) 0.042(3) -0.0097(19)
C26 0.080(4) 0.051(2) 0.088(4) -0.008(2) 0.068(3) -0.011(2)
C27 0.073(3) 0.0288(17) 0.076(3) -0.0032(17) 0.056(3) 0.0001(17)
C28 0.038(2) 0.046(2) 0.054(3) 0.0037(18) 0.023(2) 0.0002(16)
C29 0.057(3) 0.052(2) 0.098(4) -0.008(2) 0.053(3) 0.005(2)
C30 0.060(3) 0.045(2) 0.061(3) -0.0049(19) 0.037(3) 0.0098(19)
C31 0.036(2) 0.0343(16) 0.0308(19) 0.0021(13) 0.0179(16) 0.0063(13)
C32 0.0314(19) 0.0276(15) 0.0349(19) -0.0010(12) 0.0174(16) 0.0009(12)
C33 0.046(2) 0.0315(17) 0.066(3) -0.0077(17) 0.030(2) 0.0051(15)
C34 0.062(3) 0.059(2) 0.051(3) 0.0011(19) 0.038(2) 0.014(2)
C35 0.046(2) 0.0332(17) 0.052(3) -0.0151(16) 0.024(2) -0.0013(15)
C36 0.041(3) 0.056(2) 0.069(3) -0.021(2) 0.015(2) -0.006(2)
C37 0.048(3) 0.0328(18) 0.085(3) 0.0030(19) 0.042(3) -0.0036(16)
C38 0.036(2) 0.045(2) 0.082(4) -0.006(2) 0.028(2) -0.0023(17)
C39 0.0361(19) 0.0224(13) 0.0329(19) -0.0035(12) 0.0202(16) 0.0001(12)
C40 0.045(2) 0.0293(16) 0.056(3) -0.0017(15) 0.026(2) -0.0045(15)
C41 0.035(2) 0.044(2) 0.048(2) 0.0008(17) 0.0150(19) 0.0023(16)
C42 0.041(2) 0.050(2) 0.061(3) -0.0131(19) 0.030(2) -0.0124(17)
C43 0.059(3) 0.0388(18) 0.049(2) 0.0026(16) 0.034(2) -0.0037(17)
C44 0.050(2) 0.0355(17) 0.047(2) 0.0130(16) 0.027(2) 0.0102(16)
C45 0.061(3) 0.0418(19) 0.035(2) 0.0008(15) 0.024(2) -0.0021(18)
C46 0.038(3) 0.127(5) 0.076(4) 0.055(4) 0.024(3) 0.016(3)
C47 0.034(3) 0.149(6) 0.061(4) 0.006(4) 0.010(3) -0.030(3)
C48 0.147(7) 0.114(5) 0.058(4) -0.024(3) 0.059(4) -0.065(5)
C49 0.162(7) 0.059(3) 0.065(4) -0.019(3) 0.067(5) -0.026(4)
C50 0.178(9) 0.086(4) 0.128(7) 0.038(4) 0.114(7) 0.069(5)
C51 0.145(7) 0.091(4) 0.174(8) 0.058(5) 0.117(7) 0.084(5)
C52 0.040(3) 0.129(6) 0.123(6) 0.064(5) 0.032(4) 0.028(3)
C53 0.036(3) 0.128(6) 0.120(6) 0.046(5) 0.025(4) -0.003(3)
C54 0.102(5) 0.073(4) 0.074(4) 0.009(3) 0.012(4) -0.026(4)
C55 0.125(6) 0.060(3) 0.058(4) -0.015(2) 0.036(4) -0.026(3)
C56 0.110(5) 0.055(3) 0.116(5) 0.001(3) 0.088(5) 0.005(3)
C57 0.091(5) 0.055(3) 0.156(7) 0.024(3) 0.096(5) 0.023(3)
C58 0.40(3) 0.129(11) 0.25(2) 0.000 0.27(2) 0.000
C59 0.35(2) 0.54(3) 0.134(11) -0.015(15) 0.132(15) -0.27(2)
C60 0.45(2) 0.358(18) 0.078(7) 0.043(9) 0.128(11) 0.260(18)

loop_
_atom_type_symbol
_atom_type_description
_atom_type_scat_dispersion_real
_atom_type_scat_dispersion_imag
_atom_type_scat_source
C C 0.0033 0.0016 'International Tables Vol C Tables 4.2.6.8 and 6.1.1.4'
H H 0.0000 0.0000 'International Tables Vol C Tables 4.2.6.8 and 6.1.1.4'
K K 0.2009 0.2494 'International Tables Vol C Tables 4.2.6.8 and 6.1.1.4'
O O 0.0106 0.0060 'International Tables Vol C Tables 4.2.6.8 and 6.1.1.4'
Si Si 0.0817 0.0704 'International Tables Vol C Tables 4.2.6.8 and 6.1.1.4'

loop_
_geom_angle_atom_site_label_1
_geom_angle_atom_site_label_2
_geom_angle_atom_site_label_3
_geom_angle
_geom_angle_site_symmetry_1
_geom_angle_site_symmetry_3
O4 K1 O3 61.31(14) . .
O4 K1 O5 61.19(15) . .
O3 K1 O5 119.57(14) . .
O4 K1 O6 121.07(14) . .
O3 K1 O6 171.39(11) . .
O5 K1 O6 60.62(14) . .
O4 K1 O2 120.03(13) . .
O3 K1 O2 59.64(12) . .
O5 K1 O2 172.51(10) . .
O6 K1 O2 118.89(12) . .
O4 K1 O1 175.94(10) . .
O3 K1 O1 117.24(12) . .
O5 K1 O1 118.77(13) . .
O6 K1 O1 59.75(12) . .
O2 K1 O1 59.42(11) . .
O4 K1 C43 100.53(11) . .
O3 K1 C43 90.36(11) . .
O5 K1 C43 83.08(10) . .
O6 K1 C43 81.09(11) . .
O2 K1 C43 89.46(10) . .
O1 K1 C43 75.54(10) . .
O4 K1 C12 88.44(13) . 6_556
O3 K1 C12 118.09(13) . 6_556
O5 K1 C12 76.95(14) . 6_556
O6 K1 C12 70.52(12) . 6_556
O2 K1 C12 110.21(14) . 6_556
O1 K1 C12 95.51(12) . 6_556
C43 K1 C12 150.71(14) . 6_556
Si3 Si1 Si2 60.09(4) . .
Si3 Si1 Si4 55.03(4) . .
Si2 Si1 Si4 53.30(4) . .
Si4 Si2 Si3 61.20(4) . .
Si4 Si2 Si5 158.24(6) . .
Si3 Si2 Si5 135.62(5) . .
Si4 Si2 Si1 72.01(4) . .
Si3 Si2 Si1 58.96(4) . .
Si5 Si2 Si1 126.47(6) . .
Si1 Si3 Si2 60.95(4) . .
Si1 Si3 Si4 71.90(4) . .
Si2 Si3 Si4 58.96(4) . .
Si1 Si3 Si10 148.39(6) . .
Si2 Si3 Si10 142.34(5) . .
Si4 Si3 Si10 134.26(6) . .
Si2 Si4 Si3 59.84(4) . .
Si2 Si4 Si15 119.56(6) . .
Si3 Si4 Si15 126.80(5) . .
Si2 Si4 Si1 54.69(4) . .
Si3 Si4 Si1 53.07(4) . .
Si15 Si4 Si1 82.38(4) . .
C1 Si5 C9 113.89(17) . .
C1 Si5 C2 106.17(15) . .
C9 Si5 C2 106.51(17) . .
C1 Si5 Si2 99.06(11) . .
C9 Si5 Si2 110.06(14) . .
C2 Si5 Si2 121.21(11) . .
C5 Si6 C3 104.6(2) . .
C5 Si6 C4 105.4(2) . .
C3 Si6 C4 107.91(19) . .
C5 Si6 C2 115.72(18) . .
C3 Si6 C2 110.03(17) . .
C4 Si6 C2 112.64(16) . .
C6 Si7 C8 109.52(19) . .
C6 Si7 C7 105.62(19) . .
C8 Si7 C7 106.0(2) . .
C6 Si7 C2 111.33(18) . .
C8 Si7 C2 110.94(16) . .
C7 Si7 C2 113.18(19) . .
C12 Si8 C10 102.7(2) . .
C12 Si8 C9 115.4(2) . .
C10 Si8 C9 114.08(19) . .
C12 Si8 C11 106.6(3) . .
C10 Si8 C11 109.3(2) . .
C9 Si8 C11 108.3(2) . .
C9 Si9 C13 114.1(2) . .
C9 Si9 C14 113.9(2) . .
C13 Si9 C14 105.9(3) . .
C9 Si9 C15 106.0(2) . .
C13 Si9 C15 106.2(3) . .
C14 Si9 C15 110.5(3) . .
C16 Si10 C24 109.06(15) . .
C16 Si10 C17 105.87(17) . .
C24 Si10 C17 113.69(16) . .
C16 Si10 Si3 108.23(12) . .
C24 Si10 Si3 108.40(12) . .
C17 Si10 Si3 111.42(11) . .
C20 Si11 C19 105.0(2) . .
C20 Si11 C18 109.4(2) . .
C19 Si11 C18 104.38(19) . .
C20 Si11 C17 112.0(2) . .
C19 Si11 C17 116.57(17) . .
C18 Si11 C17 109.1(2) . .
C22 Si12 C21 107.2(2) . .
C22 Si12 C23 108.5(3) . .
C21 Si12 C23 102.6(3) . .
C22 Si12 C17 111.63(18) . .
C21 Si12 C17 114.2(2) . .
C23 Si12 C17 112.2(2) . .
C25 Si13 C27 106.3(2) . .
C25 Si13 C26 106.4(2) . .
C27 Si13 C26 106.48(19) . .
C25 Si13 C24 114.17(18) . .
C27 Si13 C24 112.87(19) . .
C26 Si13 C24 110.11(18) . .
C28 Si14 C29 106.9(2) . .
C28 Si14 C30 110.02(19) . .
C29 Si14 C30 102.7(2) . .
C28 Si14 C24 111.60(17) . .
C29 Si14 C24 113.41(19) . .
C30 Si14 C24 111.70(19) . .
C31 Si15 C39 118.27(16) . .
C31 Si15 C32 103.53(15) . .
C39 Si15 C32 109.31(14) . .
C31 Si15 Si4 106.36(11) . .
C39 Si15 Si4 109.34(10) . .
C32 Si15 Si4 109.72(10) . .
C35 Si16 C34 106.6(2) . .
C35 Si16 C32 113.96(16) . .
C34 Si16 C32 111.02(17) . .
C35 Si16 C33 103.84(17) . .
C34 Si16 C33 109.11(19) . .
C32 Si16 C33 111.96(17) . .
C36 Si17 C37 109.7(2) . .
C36 Si17 C38 102.9(2) . .
C37 Si17 C38 105.6(2) . .
C36 Si17 C32 111.52(19) . .
C37 Si17 C32 113.18(18) . .
C38 Si17 C32 113.20(16) . .
C41 Si18 C42 104.5(2) . .
C41 Si18 C40 105.75(18) . .
C42 Si18 C40 106.52(18) . .
C41 Si18 C39 115.74(17) . .
C42 Si18 C39 107.76(17) . .
C40 Si18 C39 115.65(17) . .
C43 Si19 C45 104.60(19) . .
C43 Si19 C44 102.82(17) . .
C45 Si19 C44 108.62(19) . .
C43 Si19 C39 112.99(18) . .
C45 Si19 C39 110.45(16) . .
C44 Si19 C39 116.48(16) . .
C46 O1 C57 114.3(4) . .
C46 O1 K1 113.7(3) . .
C57 O1 K1 113.5(3) . .
C56 O2 C55 111.9(5) . .
C56 O2 K1 117.0(3) . .
C55 O2 K1 114.7(3) . .
C54 O3 C53 111.1(5) . .
C54 O3 K1 116.4(3) . .
C53 O3 K1 112.0(4) . .
C52 O4 C51 112.3(5) . .
C52 O4 K1 114.9(4) . .
C51 O4 K1 115.6(4) . .
C50 O5 C49 112.9(5) . .
C50 O5 K1 113.1(4) . .
C49 O5 K1 114.9(3) . .
C48 O6 C47 113.0(5) . .
C48 O6 K1 116.0(4) . .
C47 O6 K1 117.4(3) . .
Si5 C1 H1A 109.5 . .
Si5 C1 H1B 109.5 . .
H1A C1 H1B 109.5 . .
Si5 C1 H1C 109.5 . .
H1A C1 H1C 109.5 . .
H1B C1 H1C 109.5 . .
Si7 C2 Si6 113.02(16) . .
Si7 C2 Si5 114.97(16) . .
Si6 C2 Si5 114.27(18) . .
Si7 C2 H2 104.3 . .
Si6 C2 H2 104.3 . .
Si5 C2 H2 104.3 . .
Si6 C3 H3A 109.5 . .
Si6 C3 H3B 109.5 . .
H3A C3 H3B 109.5 . .
Si6 C3 H3C 109.5 . .
H3A C3 H3C 109.5 . .
H3B C3 H3C 109.5 . .
Si6 C4 H4A 109.5 . .
Si6 C4 H4B 109.5 . .
H4A C4 H4B 109.5 . .
Si6 C4 H4C 109.5 . .
H4A C4 H4C 109.5 . .
H4B C4 H4C 109.5 . .
Si6 C5 H5A 109.5 . .
Si6 C5 H5B 109.5 . .
H5A C5 H5B 109.5 . .
Si6 C5 H5C 109.5 . .
H5A C5 H5C 109.5 . .
H5B C5 H5C 109.5 . .
Si7 C6 H6A 109.5 . .
Si7 C6 H6B 109.5 . .
H6A C6 H6B 109.5 . .
Si7 C6 H6C 109.5 . .
H6A C6 H6C 109.5 . .
H6B C6 H6C 109.5 . .
Si7 C7 H7A 109.5 . .
Si7 C7 H7B 109.5 . .
H7A C7 H7B 109.5 . .
Si7 C7 H7C 109.5 . .
H7A C7 H7C 109.5 . .
H7B C7 H7C 109.5 . .
Si7 C8 H8A 109.5 . .
Si7 C8 H8B 109.5 . .
H8A C8 H8B 109.5 . .
Si7 C8 H8C 109.5 . .
H8A C8 H8C 109.5 . .
H8B C8 H8C 109.5 . .
Si9 C9 Si8 114.8(2) . .
Si9 C9 Si5 123.1(2) . .
Si8 C9 Si5 117.0(2) . .
Si9 C9 H9 97.5 . .
Si8 C9 H9 97.5 . .
Si5 C9 H9 97.5 . .
Si8 C10 H10A 109.5 . .
Si8 C10 H10B 109.5 . .
H10A C10 H10B 109.5 . .
Si8 C10 H10C 109.5 . .
H10A C10 H10C 109.5 . .
H10B C10 H10C 109.5 . .
Si8 C11 H11A 109.5 . .
Si8 C11 H11B 109.5 . .
H11A C11 H11B 109.5 . .
Si8 C11 H11C 109.5 . .
H11A C11 H11C 109.5 . .
H11B C11 H11C 109.5 . .
Si8 C12 K1 141.5(3) . 6
Si8 C12 H12A 109.5 . .
K1 C12 H12A 50.6 6 .
Si8 C12 H12B 109.5 . .
K1 C12 H12B 62.3 6 .
H12A C12 H12B 109.5 . .
Si8 C12 H12C 109.5 . .
K1 C12 H12C 108.6 6 .
H12A C12 H12C 109.5 . .
H12B C12 H12C 109.5 . .
Si9 C13 H13A 109.5 . .
Si9 C13 H13B 109.5 . .
H13A C13 H13B 109.5 . .
Si9 C13 H13C 109.5 . .
H13A C13 H13C 109.5 . .
H13B C13 H13C 109.5 . .
Si9 C14 H14A 109.5 . .
Si9 C14 H14B 109.5 . .
H14A C14 H14B 109.5 . .
Si9 C14 H14C 109.5 . .
H14A C14 H14C 109.5 . .
H14B C14 H14C 109.5 . .
Si9 C15 H15A 109.5 . .
Si9 C15 H15B 109.5 . .
H15A C15 H15B 109.5 . .
Si9 C15 H15C 109.5 . .
H15A C15 H15C 109.5 . .
H15B C15 H15C 109.5 . .
Si10 C16 H16A 109.5 . .
Si10 C16 H16B 109.5 . .
H16A C16 H16B 109.5 . .
Si10 C16 H16C 109.5 . .
H16A C16 H16C 109.5 . .
H16B C16 H16C 109.5 . .
Si12 C17 Si11 110.9(2) . .
Si12 C17 Si10 115.49(19) . .
Si11 C17 Si10 115.11(18) . .
Si12 C17 H17 104.7 . .
Si11 C17 H17 104.7 . .
Si10 C17 H17 104.7 . .
Si11 C18 H18A 109.5 . .
Si11 C18 H18B 109.5 . .
H18A C18 H18B 109.5 . .
Si11 C18 H18C 109.5 . .
H18A C18 H18C 109.5 . .
H18B C18 H18C 109.5 . .
Si11 C19 H19A 109.5 . .
Si11 C19 H19B 109.5 . .
H19A C19 H19B 109.5 . .
Si11 C19 H19C 109.5 . .
H19A C19 H19C 109.5 . .
H19B C19 H19C 109.5 . .
Si11 C20 H20A 109.5 . .
Si11 C20 H20B 109.5 . .
H20A C20 H20B 109.5 . .
Si11 C20 H20C 109.5 . .
H20A C20 H20C 109.5 . .
H20B C20 H20C 109.5 . .
Si12 C21 H21A 109.5 . .
Si12 C21 H21B 109.5 . .
H21A C21 H21B 109.5 . .
Si12 C21 H21C 109.5 . .
H21A C21 H21C 109.5 . .
H21B C21 H21C 109.5 . .
Si12 C22 H22A 109.5 . .
Si12 C22 H22B 109.5 . .
H22A C22 H22B 109.5 . .
Si12 C22 H22C 109.5 . .
H22A C22 H22C 109.5 . .
H22B C22 H22C 109.5 . .
Si12 C23 H23A 109.5 . .
Si12 C23 H23B 109.5 . .
H23A C23 H23B 109.5 . .
Si12 C23 H23C 109.5 . .
H23A C23 H23C 109.5 . .
H23B C23 H23C 109.5 . .
Si14 C24 Si13 111.7(2) . .
Si14 C24 Si10 115.80(17) . .
Si13 C24 Si10 116.23(17) . .
Si14 C24 H24 103.7 . .
Si13 C24 H24 103.7 . .
Si10 C24 H24 103.7 . .
Si13 C25 H25A 109.5 . .
Si13 C25 H25B 109.5 . .
H25A C25 H25B 109.5 . .
Si13 C25 H25C 109.5 . .
H25A C25 H25C 109.5 . .
H25B C25 H25C 109.5 . .
Si13 C26 H26A 109.5 . .
Si13 C26 H26B 109.5 . .
H26A C26 H26B 109.5 . .
Si13 C26 H26C 109.5 . .
H26A C26 H26C 109.5 . .
H26B C26 H26C 109.5 . .
Si13 C27 H27A 109.5 . .
Si13 C27 H27B 109.5 . .
H27A C27 H27B 109.5 . .
Si13 C27 H27C 109.5 . .
H27A C27 H27C 109.5 . .
H27B C27 H27C 109.5 . .
Si14 C28 H28A 109.5 . .
Si14 C28 H28B 109.5 . .
H28A C28 H28B 109.5 . .
Si14 C28 H28C 109.5 . .
H28A C28 H28C 109.5 . .
H28B C28 H28C 109.5 . .
Si14 C29 H29A 109.5 . .
Si14 C29 H29B 109.5 . .
H29A C29 H29B 109.5 . .
Si14 C29 H29C 109.5 . .
H29A C29 H29C 109.5 . .
H29B C29 H29C 109.5 . .
Si14 C30 H30A 109.5 . .
Si14 C30 H30B 109.5 . .
H30A C30 H30B 109.5 . .
Si14 C30 H30C 109.5 . .
H30A C30 H30C 109.5 . .
H30B C30 H30C 109.5 . .
Si15 C31 H31A 109.5 . .
Si15 C31 H31B 109.5 . .
H31A C31 H31B 109.5 . .
Si15 C31 H31C 109.5 . .
H31A C31 H31C 109.5 . .
H31B C31 H31C 109.5 . .
Si16 C32 Si17 110.99(17) . .
Si16 C32 Si15 115.47(18) . .
Si17 C32 Si15 116.98(15) . .
Si16 C32 H32 103.8 . .
Si17 C32 H32 103.8 . .
Si15 C32 H32 103.8 . .
Si16 C33 H33A 109.5 . .
Si16 C33 H33B 109.5 . .
H33A C33 H33B 109.5 . .
Si16 C33 H33C 109.5 . .
H33A C33 H33C 109.5 . .
H33B C33 H33C 109.5 . .
Si16 C34 H34A 109.5 . .
Si16 C34 H34B 109.5 . .
H34A C34 H34B 109.5 . .
Si16 C34 H34C 109.5 . .
H34A C34 H34C 109.5 . .
H34B C34 H34C 109.5 . .
Si16 C35 H35A 109.5 . .
Si16 C35 H35B 109.5 . .
H35A C35 H35B 109.5 . .
Si16 C35 H35C 109.5 . .
H35A C35 H35C 109.5 . .
H35B C35 H35C 109.5 . .
Si17 C36 H36A 109.5 . .
Si17 C36 H36B 109.5 . .
H36A C36 H36B 109.5 . .
Si17 C36 H36C 109.5 . .
H36A C36 H36C 109.5 . .
H36B C36 H36C 109.5 . .
Si17 C37 H37A 109.5 . .
Si17 C37 H37B 109.5 . .
H37A C37 H37B 109.5 . .
Si17 C37 H37C 109.5 . .
H37A C37 H37C 109.5 . .
H37B C37 H37C 109.5 . .
Si17 C38 H38A 109.5 . .
Si17 C38 H38B 109.5 . .
H38A C38 H38B 109.5 . .
Si17 C38 H38C 109.5 . .
H38A C38 H38C 109.5 . .
H38B C38 H38C 109.5 . .
Si19 C39 Si18 115.06(16) . .
Si19 C39 Si15 115.07(18) . .
Si18 C39 Si15 123.68(18) . .
Si19 C39 H39 98.3 . .
Si18 C39 H39 98.3 . .
Si15 C39 H39 98.3 . .
Si18 C40 H40A 109.5 . .
Si18 C40 H40B 109.5 . .
H40A C40 H40B 109.5 . .
Si18 C40 H40C 109.5 . .
H40A C40 H40C 109.5 . .
H40B C40 H40C 109.5 . .
Si18 C41 H41A 109.5 . .
Si18 C41 H41B 109.5 . .
H41A C41 H41B 109.5 . .
Si18 C41 H41C 109.5 . .
H41A C41 H41C 109.5 . .
H41B C41 H41C 109.5 . .
Si18 C42 H42A 109.5 . .
Si18 C42 H42B 109.5 . .
H42A C42 H42B 109.5 . .
Si18 C42 H42C 109.5 . .
H42A C42 H42C 109.5 . .
H42B C42 H42C 109.5 . .
Si19 C43 K1 154.3(2) . .
Si19 C43 H43A 109.5 . .
K1 C43 H43A 46.4 . .
Si19 C43 H43B 109.5 . .
K1 C43 H43B 77.7 . .
H43A C43 H43B 109.5 . .
Si19 C43 H43C 109.5 . .
K1 C43 H43C 90.1 . .
H43A C43 H43C 109.5 . .
H43B C43 H43C 109.5 . .
Si19 C44 H44A 109.5 . .
Si19 C44 H44B 109.5 . .
H44A C44 H44B 109.5 . .
Si19 C44 H44C 109.5 . .
H44A C44 H44C 109.5 . .
H44B C44 H44C 109.5 . .
Si19 C45 H45A 109.5 . .
Si19 C45 H45B 109.5 . .
H45A C45 H45B 109.5 . .
Si19 C45 H45C 109.5 . .
H45A C45 H45C 109.5 . .
H45B C45 H45C 109.5 . .
O1 C46 C47 109.8(4) . .
O1 C46 H46A 109.7 . .
C47 C46 H46A 109.7 . .
O1 C46 H46B 109.7 . .
C47 C46 H46B 109.7 . .
H46A C46 H46B 108.2 . .
O6 C47 C46 108.6(4) . .
O6 C47 H47A 110.0 . .
C46 C47 H47A 110.0 . .
O6 C47 H47B 110.0 . .
C46 C47 H47B 110.0 . .
H47A C47 H47B 108.3 . .
O6 C48 C49 109.3(5) . .
O6 C48 H48A 109.8 . .
C49 C48 H48A 109.8 . .
O6 C48 H48B 109.8 . .
C49 C48 H48B 109.8 . .
H48A C48 H48B 108.3 . .
O5 C49 C48 109.6(5) . .
O5 C49 H49A 109.7 . .
C48 C49 H49A 109.7 . .
O5 C49 H49B 109.7 . .
C48 C49 H49B 109.7 . .
H49A C49 H49B 108.2 . .
O5 C50 C51 108.5(6) . .
O5 C50 H50A 110.0 . .
C51 C50 H50A 110.0 . .
O5 C50 H50B 110.0 . .
C51 C50 H50B 110.0 . .
H50A C50 H50B 108.4 . .
O4 C51 C50 108.5(5) . .
O4 C51 H51A 110.0 . .
C50 C51 H51A 110.0 . .
O4 C51 H51B 110.0 . .
C50 C51 H51B 110.0 . .
H51A C51 H51B 108.4 . .
O4 C52 C53 109.4(5) . .
O4 C52 H52A 109.8 . .
C53 C52 H52A 109.8 . .
O4 C52 H52B 109.8 . .
C53 C52 H52B 109.8 . .
H52A C52 H52B 108.2 . .
O3 C53 C52 108.9(5) . .
O3 C53 H53A 109.9 . .
C52 C53 H53A 109.9 . .
O3 C53 H53B 109.9 . .
C52 C53 H53B 109.9 . .
H53A C53 H53B 108.3 . .
O3 C54 C55 108.5(5) . .
O3 C54 H54A 110.0 . .
C55 C54 H54A 110.0 . .
O3 C54 H54B 110.0 . .
C55 C54 H54B 110.0 . .
H54A C54 H54B 108.4 . .
O2 C55 C54 108.4(5) . .
O2 C55 H55A 110.0 . .
C54 C55 H55A 110.0 . .
O2 C55 H55B 110.0 . .
C54 C55 H55B 110.0 . .
H55A C55 H55B 108.4 . .
O2 C56 C57 109.5(5) . .
O2 C56 H56A 109.8 . .
C57 C56 H56A 109.8 . .
O2 C56 H56B 109.8 . .
C57 C56 H56B 109.8 . .
H56A C56 H56B 108.2 . .
O1 C57 C56 110.3(4) . .
O1 C57 H57A 109.6 . .
C56 C57 H57A 109.6 . .
O1 C57 H57B 109.6 . .
C56 C57 H57B 109.6 . .
H57A C57 H57B 108.1 . .
C59 C58 C59 103.0(19) 2_556 .
C59 C58 H58 112.3 2_556 .
C59 C58 H58 112.4 . .
C58 C59 C60 127.2(12) . .
C58 C59 H59A 105.5 . .
C60 C59 H59A 105.6 . .
C58 C59 H59B 105.5 . .
C60 C59 H59B 105.5 . .
H59A C59 H59B 106.1 . .
C59 C60 H60A 109.5 . .
C59 C60 H60B 109.5 . .
H60A C60 H60B 109.5 . .
C59 C60 H60C 109.4 . .
H60A C60 H60C 109.5 . .
H60B C60 H60C 109.5 . .

loop_
_geom_bond_atom_site_label_1
_geom_bond_atom_site_label_2
_geom_bond_distance
_geom_bond_site_symmetry_2
K1 O4 2.746(3) .
K1 O3 2.767(4) .
K1 O5 2.776(4) .
K1 O6 2.795(3) .
K1 O2 2.804(3) .
K1 O1 2.809(3) .
K1 C43 3.243(4) .
K1 C12 3.436(6) 6_556
Si1 Si3 2.2948(14) .
Si1 Si2 2.3414(14) .
Si1 Si4 2.7288(15) .
Si2 Si4 2.3004(13) .
Si2 Si3 2.3215(13) .
Si2 Si5 2.3358(12) .
Si3 Si4 2.3527(13) .
Si3 Si10 2.3593(13) .
Si4 Si15 2.3954(12) .
Si5 C1 1.893(3) .
Si5 C9 1.904(4) .
Si5 C2 1.910(3) .
Si6 C5 1.875(5) .
Si6 C3 1.876(4) .
Si6 C4 1.885(4) .
Si6 C2 1.891(3) .
Si7 C6 1.868(4) .
Si7 C8 1.874(4) .
Si7 C7 1.884(4) .
Si7 C2 1.888(4) .
Si8 C12 1.872(5) .
Si8 C10 1.873(4) .
Si8 C9 1.876(4) .
Si8 C11 1.878(4) .
Si9 C9 1.861(4) .
Si9 C13 1.865(5) .
Si9 C14 1.875(6) .
Si9 C15 1.876(5) .
Si10 C16 1.883(3) .
Si10 C24 1.916(4) .
Si10 C17 1.919(4) .
Si11 C20 1.862(5) .
Si11 C19 1.864(4) .
Si11 C18 1.877(4) .
Si11 C17 1.903(4) .
Si12 C22 1.868(4) .
Si12 C21 1.870(5) .
Si12 C23 1.870(6) .
Si12 C17 1.892(4) .
Si13 C25 1.875(5) .
Si13 C27 1.879(4) .
Si13 C26 1.892(4) .
Si13 C24 1.906(4) .
Si14 C28 1.870(4) .
Si14 C29 1.878(5) .
Si14 C30 1.881(4) .
Si14 C24 1.894(4) .
Si15 C31 1.895(3) .
Si15 C39 1.935(3) .
Si15 C32 1.937(3) .
Si16 C35 1.874(4) .
Si16 C34 1.877(4) .
Si16 C32 1.887(3) .
Si16 C33 1.889(4) .
Si17 C36 1.862(5) .
Si17 C37 1.865(4) .
Si17 C38 1.897(4) .
Si17 C32 1.898(3) .
Si18 C41 1.866(4) .
Si18 C42 1.875(4) .
Si18 C40 1.885(3) .
Si18 C39 1.892(4) .
Si19 C43 1.873(4) .
Si19 C45 1.873(4) .
Si19 C44 1.873(4) .
Si19 C39 1.888(3) .
O1 C46 1.405(6) .
O1 C57 1.437(6) .
O2 C56 1.396(6) .
O2 C55 1.426(7) .
O3 C54 1.397(7) .
O3 C53 1.417(7) .
O4 C52 1.413(8) .
O4 C51 1.430(8) .
O5 C50 1.416(8) .
O5 C49 1.422(7) .
O6 C48 1.394(7) .
O6 C47 1.417(7) .
C1 H1A 0.9600 .
C1 H1B 0.9600 .
C1 H1C 0.9600 .
C2 H2 0.9800 .
C3 H3A 0.9600 .
C3 H3B 0.9600 .
C3 H3C 0.9600 .
C4 H4A 0.9600 .
C4 H4B 0.9600 .
C4 H4C 0.9600 .
C5 H5A 0.9600 .
C5 H5B 0.9600 .
C5 H5C 0.9600 .
C6 H6A 0.9600 .
C6 H6B 0.9600 .
C6 H6C 0.9600 .
C7 H7A 0.9600 .
C7 H7B 0.9600 .
C7 H7C 0.9600 .
C8 H8A 0.9600 .
C8 H8B 0.9600 .
C8 H8C 0.9600 .
C9 H9 0.9800 .
C10 H10A 0.9600 .
C10 H10B 0.9600 .
C10 H10C 0.9600 .
C11 H11A 0.9600 .
C11 H11B 0.9600 .
C11 H11C 0.9600 .
C12 K1 3.436(6) 6
C12 H12A 0.9600 .
C12 H12B 0.9600 .
C12 H12C 0.9600 .
C13 H13A 0.9600 .
C13 H13B 0.9600 .
C13 H13C 0.9600 .
C14 H14A 0.9600 .
C14 H14B 0.9600 .
C14 H14C 0.9600 .
C15 H15A 0.9600 .
C15 H15B 0.9600 .
C15 H15C 0.9600 .
C16 H16A 0.9600 .
C16 H16B 0.9600 .
C16 H16C 0.9600 .
C17 H17 0.9800 .
C18 H18A 0.9600 .
C18 H18B 0.9600 .
C18 H18C 0.9600 .
C19 H19A 0.9600 .
C19 H19B 0.9600 .
C19 H19C 0.9600 .
C20 H20A 0.9600 .
C20 H20B 0.9600 .
C20 H20C 0.9600 .
C21 H21A 0.9600 .
C21 H21B 0.9600 .
C21 H21C 0.9600 .
C22 H22A 0.9600 .
C22 H22B 0.9600 .
C22 H22C 0.9600 .
C23 H23A 0.9600 .
C23 H23B 0.9600 .
C23 H23C 0.9600 .
C24 H24 0.9800 .
C25 H25A 0.9600 .
C25 H25B 0.9600 .
C25 H25C 0.9600 .
C26 H26A 0.9600 .
C26 H26B 0.9600 .
C26 H26C 0.9600 .
C27 H27A 0.9600 .
C27 H27B 0.9600 .
C27 H27C 0.9600 .
C28 H28A 0.9600 .
C28 H28B 0.9600 .
C28 H28C 0.9600 .
C29 H29A 0.9600 .
C29 H29B 0.9600 .
C29 H29C 0.9600 .
C30 H30A 0.9600 .
C30 H30B 0.9600 .
C30 H30C 0.9600 .
C31 H31A 0.9600 .
C31 H31B 0.9600 .
C31 H31C 0.9600 .
C32 H32 0.9800 .
C33 H33A 0.9600 .
C33 H33B 0.9600 .
C33 H33C 0.9600 .
C34 H34A 0.9600 .
C34 H34B 0.9600 .
C34 H34C 0.9600 .
C35 H35A 0.9600 .
C35 H35B 0.9600 .
C35 H35C 0.9600 .
C36 H36A 0.9600 .
C36 H36B 0.9600 .
C36 H36C 0.9600 .
C37 H37A 0.9600 .
C37 H37B 0.9600 .
C37 H37C 0.9600 .
C38 H38A 0.9600 .
C38 H38B 0.9600 .
C38 H38C 0.9600 .
C39 H39 0.9800 .
C40 H40A 0.9600 .
C40 H40B 0.9600 .
C40 H40C 0.9600 .
C41 H41A 0.9600 .
C41 H41B 0.9600 .
C41 H41C 0.9600 .
C42 H42A 0.9600 .
C42 H42B 0.9600 .
C42 H42C 0.9600 .
C43 H43A 0.9600 .
C43 H43B 0.9600 .
C43 H43C 0.9600 .
C44 H44A 0.9600 .
C44 H44B 0.9600 .
C44 H44C 0.9600 .
C45 H45A 0.9600 .
C45 H45B 0.9600 .
C45 H45C 0.9600 .
C46 C47 1.493(8) .
C46 H46A 0.9700 .
C46 H46B 0.9700 .
C47 H47A 0.9700 .
C47 H47B 0.9700 .
C48 C49 1.516(9) .
C48 H48A 0.9700 .
C48 H48B 0.9700 .
C49 H49A 0.9700 .
C49 H49B 0.9700 .
C50 C51 1.500(11) .
C50 H50A 0.9700 .
C50 H50B 0.9700 .
C51 H51A 0.9700 .
C51 H51B 0.9700 .
C52 C53 1.473(9) .
C52 H52A 0.9700 .
C52 H52B 0.9700 .
C53 H53A 0.9700 .
C53 H53B 0.9700 .
C54 C55 1.481(9) .
C54 H54A 0.9700 .
C54 H54B 0.9700 .
C55 H55A 0.9700 .
C55 H55B 0.9700 .
C56 C57 1.441(9) .
C56 H56A 0.9700 .
C56 H56B 0.9700 .
C57 H57A 0.9700 .
C57 H57B 0.9700 .
C58 C59 1.441(13) 2_556
C58 C59 1.441(13) .
C58 H58 1.0002 .
C59 C60 1.662(18) .
C59 H59A 0.9700 .
C59 H59B 0.9700 .
C60 H60A 0.9600 .
C60 H60B 0.9600 .
C60 H60C 0.9600 .
